data_7151473
loop_
_publ_author_name
'Merino, Pedro'
'Tejero, Tomas'
'Laguna, Mariano'
'Cerrada, Elena'
'Moreno, Ana'
'Lopez, Jose A.'

_publ_section_title
;
 An investigation of the Lewis acid mediated 1,3-dipolar cycloaddition
 between N-benzyl-C-(2-pyridyl)nitrone and allylic alcohol. Direct
 entry to isoxazolidinyl C-nucleosidesElectronic supplementary
 information (ESI) available: optimized geometries (PDB format). See
 http://www.rsc.org/suppdata/ob/b3/b304112c/
;
_journal_issue 13
_journal_name_full 'Organic &amp;  Biomolecular Chemistry'
_journal_page_first 2336
_journal_paper_doi 10.1039/b304112c
_journal_volume 1
_journal_year 2003
_chemical_formula_moiety '(C52 H50 Ag2 N4 O2 P2 2+), 2(Cl O4 -)'
_chemical_formula_sum 'C52 H50 Ag2 Cl2 N4 O10 P2'
_chemical_formula_weight 1239.54
_chemical_name_systematic
;
?
;
_space_group_IT_number 2
_symmetry_cell_setting triclinic
_symmetry_space_group_name_Hall '-P 1'
_symmetry_space_group_name_H-M 'P -1'
_atom_sites_solution_hydrogens geom
_atom_sites_solution_primary direct
_atom_sites_solution_secondary difmap
_audit_creation_method SHELXL-97
_cell_angle_alpha 100.930(10)
_cell_angle_beta 100.53(2)
_cell_angle_gamma 111.470(10)
_cell_formula_units_Z 1
_cell_length_a 10.978(2)
_cell_length_b 11.643(2)
_cell_length_c 12.334(2)
_cell_measurement_reflns_used 38
_cell_measurement_temperature 253(2)?
_cell_measurement_theta_max 25.035
_cell_measurement_theta_min 9.682
_cell_volume 1384.6(5)
_computing_structure_refinement 'SHELXL-97 (Sheldrick, 1997)'
_computing_structure_solution 'SHELXS-97 (Sheldrick, 1990)'
_diffrn_ambient_temperature 253(2)
_diffrn_measured_fraction_theta_full 0.980
_diffrn_measured_fraction_theta_max 0.980
_diffrn_measurement_device_type 'Siemens P4'
_diffrn_measurement_method '\w/2\q scans'
_diffrn_radiation_monochromator graphite
_diffrn_radiation_source 'normal-focus sealed tube'
_diffrn_radiation_type MoK\a
_diffrn_radiation_wavelength 0.71073
_diffrn_reflns_av_R_equivalents 0.1011
_diffrn_reflns_av_sigmaI/netI 0.1302
_diffrn_reflns_limit_h_max 12
_diffrn_reflns_limit_h_min -12
_diffrn_reflns_limit_k_max 13
_diffrn_reflns_limit_k_min -13
_diffrn_reflns_limit_l_max 14
_diffrn_reflns_limit_l_min -14
_diffrn_reflns_number 9501
_diffrn_reflns_theta_full 24.99
_diffrn_reflns_theta_max 24.99
_diffrn_reflns_theta_min 1.96
_diffrn_standards_decay_% 16.83
_diffrn_standards_interval_count 97
_diffrn_standards_number 3
_exptl_absorpt_coefficient_mu 0.919
_exptl_absorpt_correction_T_max 0.596
_exptl_absorpt_correction_T_min 0.490
_exptl_absorpt_correction_type psi-scan
_exptl_crystal_colour 'light gray'
_exptl_crystal_density_diffrn 1.487
_exptl_crystal_density_method 'not measured'
_exptl_crystal_description block
_exptl_crystal_F_000 628
_exptl_crystal_size_max 0.26
_exptl_crystal_size_mid 0.20
_exptl_crystal_size_min 0.18
_refine_diff_density_max 0.724
_refine_diff_density_min -0.879
_refine_diff_density_rms 0.112
_refine_ls_extinction_method none
_refine_ls_goodness_of_fit_ref 1.023
_refine_ls_hydrogen_treatment refU
_refine_ls_matrix_type full
_refine_ls_number_parameters 270
_refine_ls_number_reflns 4771
_refine_ls_number_restraints 4
_refine_ls_restrained_S_all 1.023
_refine_ls_R_factor_all 0.1401
_refine_ls_R_factor_gt 0.0657
_refine_ls_shift/su_max 0.000
_refine_ls_shift/su_mean 0.000
_refine_ls_structure_factor_coef Fsqd
_refine_ls_weighting_details 'calc w=1/[\s^2^(Fo^2^)+(0.0622P)^2^+2.2932P] where P=(Fo^2^+2Fc^2^)/3'
_refine_ls_weighting_scheme calc
_refine_ls_wR_factor_gt 0.1415
_refine_ls_wR_factor_ref 0.1749
_reflns_number_gt 2665
_reflns_number_total 4771
_reflns_threshold_expression >2sigma(I)
_cod_data_source_file b304112c.txt
_cod_data_source_block piri2
_cod_depositor_comments
;
The following automatic conversions were performed:
'_symmetry_cell_setting' value 'Triclinic' changed to 'triclinic'
according to '/home/saulius/struct/CIF-dictionaries/cif_core.dic'
dictionary named 'cif_core.dic' version 2.4.1 from 2010-06-29.

Automatic conversion script
Id: cif_fix_enum 1527 2010-12-29 10:47:43Z saulius 
;
_cod_original_cell_volume 1384.5(4)
_cod_original_sg_symbol_H-M P-1
_cod_database_code 7151473

loop_
_symmetry_equiv_pos_as_xyz
'x, y, z'
'-x, -y, -z'

loop_
_atom_site_label
_atom_site_type_symbol
_atom_site_fract_x
_atom_site_fract_y
_atom_site_fract_z
_atom_site_U_iso_or_equiv
_atom_site_adp_type
_atom_site_occupancy
_atom_site_symmetry_multiplicity
_atom_site_calc_flag
_atom_site_refinement_flags
_atom_site_disorder_assembly
_atom_site_disorder_group
Ag Ag -0.02826(7) 0.53106(7) 0.13547(6) 0.0486(3) Uani 1 1 d . . .
N1 N -0.0521(7) 0.3214(7) 0.0827(6) 0.0483(18) Uani 1 1 d . . .
C1 C -0.1776(10) 0.2345(9) 0.0638(9) 0.059(3) Uani 1 1 d . . .
H1 H -0.2480 0.2609 0.0507 0.080(9) Uiso 1 1 calc R . .
C2 C -0.2119(11) 0.1076(10) 0.0621(10) 0.076(3) Uani 1 1 d . . .
H2 H -0.3022 0.0511 0.0488 0.080(9) Uiso 1 1 calc R . .
C3 C -0.1091(13) 0.0672(10) 0.0805(10) 0.079(3) Uani 1 1 d . . .
H3 H -0.1275 -0.0174 0.0807 0.080(9) Uiso 1 1 calc R . .
C4 C 0.0202(11) 0.1546(10) 0.0985(9) 0.065(3) Uani 1 1 d . . .
H4 H 0.0912 0.1288 0.1103 0.080(9) Uiso 1 1 calc R . .
C5 C 0.0500(9) 0.2829(8) 0.0998(7) 0.045(2) Uani 1 1 d . . .
C6 C 0.1917(9) 0.3682(9) 0.1204(8) 0.050(2) Uani 1 1 d . . .
H6 H 0.2582 0.3249 0.1425 0.080(9) Uiso 1 1 d R . .
N2 N 0.2368(7) 0.4818(8) 0.1053(6) 0.0461(18) Uani 1 1 d . A .
O1 O 0.1664(6) 0.5440(5) 0.0705(5) 0.0456(14) Uani 1 1 d . . .
C7 C 0.3898(8) 0.5593(10) 0.1245(10) 0.063(3) Uani 1 1 d D . .
H7A H 0.4011 0.5872 0.0414 0.080(9) Uiso 1 1 d R A .
H7B H 0.4369 0.4934 0.1488 0.080(9) Uiso 1 1 d R . .
C8A C 0.444(2) 0.6856(15) 0.2123(17) 0.056(7) Uiso 0.58(7) 1 d PGD A 1
C9A C 0.443(2) 0.687(2) 0.3252(19) 0.108(9) Uiso 0.58(7) 1 d PG A 1
C10A C 0.497(2) 0.804(3) 0.410(2) 0.120(11) Uiso 0.58(7) 1 d PG A 1
C11A C 0.552(2) 0.919(2) 0.382(3) 0.113(11) Uiso 0.58(7) 1 d PG A 1
C12A C 0.553(2) 0.9169(15) 0.269(3) 0.108(10) Uiso 0.58(7) 1 d PG A 1
C13A C 0.499(2) 0.8004(17) 0.184(2) 0.091(8) Uiso 0.58(7) 1 d PG A 1
C8B C 0.440(2) 0.6676(19) 0.2288(16) 0.052(10) Uiso 0.42(7) 1 d PGD A 2
C9B C 0.451(2) 0.653(3) 0.3391(18) 0.071(11) Uiso 0.42(7) 1 d PG A 2
C10B C 0.511(3) 0.761(3) 0.4337(17) 0.095(13) Uiso 0.42(7) 1 d PG A 2
C11B C 0.560(3) 0.884(3) 0.418(2) 0.104(14) Uiso 0.42(7) 1 d PG A 2
C12B C 0.548(3) 0.8977(19) 0.308(3) 0.084(12) Uiso 0.42(7) 1 d PG A 2
C13B C 0.489(3) 0.790(2) 0.213(2) 0.057(9) Uiso 0.42(7) 1 d PG A 2
P P -0.0704(2) 0.6841(2) 0.25660(19) 0.0415(6) Uani 1 1 d D . .
C15A C -0.0876(15) 0.6520(13) 0.3913(8) 0.035(4) Uiso 0.54(3) 1 d PGD B 1
C16A C -0.2112(14) 0.5784(14) 0.4077(10) 0.061(6) Uiso 0.54(3) 1 d PG B 1
C17A C -0.2149(16) 0.5478(14) 0.5109(12) 0.088(8) Uiso 0.54(3) 1 d PG B 1
C18A C -0.0949(19) 0.5906(16) 0.5978(9) 0.061(6) Uiso 0.54(3) 1 d PG B 1
C19A C 0.0287(16) 0.6642(16) 0.5814(9) 0.076(7) Uiso 0.54(3) 1 d PG B 1
C20A C 0.0324(14) 0.6949(14) 0.4782(10) 0.054(6) Uiso 0.54(3) 1 d PG B 1
C15B C -0.041(2) 0.6730(18) 0.4031(8) 0.048(6) Uiso 0.46(3) 1 d PGD B 2
C16B C -0.152(2) 0.5962(18) 0.4335(13) 0.077(8) Uiso 0.46(3) 1 d PG B 2
C17B C -0.135(2) 0.574(2) 0.5408(15) 0.108(11) Uiso 0.46(3) 1 d PG B 2
C18B C -0.006(3) 0.628(2) 0.6176(11) 0.071(8) Uiso 0.46(3) 1 d PG B 2
C19B C 0.106(2) 0.705(2) 0.5872(12) 0.091(10) Uiso 0.46(3) 1 d PG B 2
C20B C 0.088(2) 0.7273(18) 0.4799(13) 0.075(8) Uiso 0.46(3) 1 d PG B 2
C21 C 0.0479(8) 0.8499(7) 0.2868(7) 0.042(2) Uani 1 1 d D B .
C22 C 0.0297(11) 0.9504(9) 0.3505(9) 0.067(3) Uani 1 1 d . . .
H22 H -0.0429 0.9337 0.3829 0.080(9) Uiso 1 1 calc R B .
C23 C 0.1197(14) 1.0767(10) 0.3661(10) 0.082(4) Uani 1 1 d . B .
H23 H 0.1047 1.1440 0.4064 0.080(9) Uiso 1 1 calc R . .
C24 C 0.2290(13) 1.1031(11) 0.3234(11) 0.083(4) Uani 1 1 d . . .
H24 H 0.2892 1.1881 0.3364 0.080(9) Uiso 1 1 calc R B .
C25 C 0.2516(10) 1.0074(11) 0.2622(10) 0.074(3) Uani 1 1 d . B .
H25 H 0.3268 1.0266 0.2330 0.080(9) Uiso 1 1 calc R . .
C26 C 0.1619(9) 0.8800(10) 0.2428(8) 0.058(3) Uani 1 1 d . . .
H26 H 0.1773 0.8142 0.2005 0.080(9) Uiso 1 1 calc R B .
C14 C -0.2359(9) 0.6856(10) 0.2001(11) 0.078(4) Uani 1 1 d . B .
H14A H -0.3060 0.6000 0.1795 0.13(3) Uiso 1 1 calc R . .
H14B H -0.2352 0.7168 0.1334 0.13(3) Uiso 1 1 calc R . .
H14C H -0.2533 0.7408 0.2577 0.13(3) Uiso 1 1 calc R . .
Cl Cl 0.5081(3) 0.2709(3) 0.1604(3) 0.0758(9) Uani 1 1 d . . .
O2 O 0.4757(10) 0.3298(10) 0.2543(9) 0.119(3) Uani 1 1 d . . .
O3 O 0.6090(9) 0.3646(7) 0.1311(8) 0.100(3) Uani 1 1 d . . .
O4 O 0.5457(11) 0.1746(11) 0.1779(15) 0.192(7) Uani 1 1 d . . .
O5 O 0.3856(9) 0.2195(10) 0.0722(11) 0.139(4) Uani 1 1 d . . .

loop_
_atom_site_aniso_label
_atom_site_aniso_U_11
_atom_site_aniso_U_22
_atom_site_aniso_U_33
_atom_site_aniso_U_23
_atom_site_aniso_U_13
_atom_site_aniso_U_12
Ag 0.0537(5) 0.0515(4) 0.0439(4) 0.0012(3) 0.0122(3) 0.0320(3)
N1 0.036(4) 0.048(4) 0.057(5) 0.003(4) 0.011(4) 0.020(4)
C1 0.046(6) 0.057(6) 0.077(7) 0.008(5) 0.026(5) 0.025(5)
C2 0.059(7) 0.053(7) 0.101(9) 0.007(6) 0.034(6) 0.010(6)
C3 0.099(9) 0.043(6) 0.097(9) 0.012(6) 0.033(7) 0.030(7)
C4 0.076(7) 0.056(6) 0.079(8) 0.026(6) 0.018(6) 0.042(6)
C5 0.056(6) 0.049(5) 0.039(5) 0.010(4) 0.015(4) 0.033(5)
C6 0.045(5) 0.054(6) 0.056(6) 0.012(5) 0.011(4) 0.030(5)
N2 0.033(4) 0.062(5) 0.047(4) 0.008(4) 0.011(3) 0.027(4)
O1 0.046(3) 0.051(3) 0.044(3) 0.011(3) 0.014(3) 0.025(3)
C7 0.034(5) 0.080(7) 0.091(8) 0.026(6) 0.027(5) 0.035(5)
P 0.0386(12) 0.0416(13) 0.0481(14) 0.0073(11) 0.0192(11) 0.0198(11)
C21 0.046(5) 0.049(5) 0.035(5) 0.012(4) 0.014(4) 0.023(4)
C22 0.084(7) 0.048(6) 0.069(7) 0.001(5) 0.040(6) 0.026(6)
C23 0.112(10) 0.036(6) 0.078(8) -0.008(5) 0.021(8) 0.023(6)
C24 0.077(8) 0.051(7) 0.101(10) 0.021(7) 0.026(7) 0.004(6)
C25 0.054(6) 0.058(7) 0.091(9) 0.025(6) 0.030(6) -0.006(6)
C26 0.053(6) 0.070(7) 0.057(6) 0.020(5) 0.023(5) 0.027(6)
C14 0.037(5) 0.057(6) 0.129(11) 0.008(7) 0.010(6) 0.023(5)
Cl 0.0601(17) 0.0581(16) 0.128(3) 0.0367(18) 0.0524(19) 0.0270(14)
O2 0.120(7) 0.142(8) 0.121(8) 0.045(7) 0.076(7) 0.059(7)
O3 0.111(6) 0.068(5) 0.137(8) 0.040(5) 0.080(6) 0.026(5)
O4 0.144(9) 0.164(10) 0.43(2) 0.222(14) 0.180(12) 0.122(8)
O5 0.079(6) 0.117(8) 0.185(11) -0.011(7) 0.013(7) 0.037(6)

loop_
_atom_type_symbol
_atom_type_description
_atom_type_scat_dispersion_real
_atom_type_scat_dispersion_imag
_atom_type_scat_source
C C 0.0033 0.0016 'International Tables Vol C Tables 4.2.6.8 and 6.1.1.4'
H H 0.0000 0.0000 'International Tables Vol C Tables 4.2.6.8 and 6.1.1.4'
N N 0.0061 0.0033 'International Tables Vol C Tables 4.2.6.8 and 6.1.1.4'
O O 0.0106 0.0060 'International Tables Vol C Tables 4.2.6.8 and 6.1.1.4'
P P 0.1023 0.0942 'International Tables Vol C Tables 4.2.6.8 and 6.1.1.4'
Cl Cl 0.1484 0.1585 'International Tables Vol C Tables 4.2.6.8 and 6.1.1.4'
Ag Ag -0.8971 1.1015 'International Tables Vol C Tables 4.2.6.8 and 6.1.1.4'

loop_
_geom_angle_atom_site_label_1
_geom_angle_atom_site_label_2
_geom_angle_atom_site_label_3
_geom_angle
_geom_angle_site_symmetry_1
_geom_angle_site_symmetry_3
_geom_angle_publ_flag
N1 Ag P 146.9(2) . . ?
N1 Ag O1 75.4(2) . . ?
P Ag O1 131.76(15) . . ?
N1 Ag O1 78.4(2) . 2_565 ?
P Ag O1 115.28(14) . 2_565 ?
O1 Ag O1 88.66(19) . 2_565 ?
C1 N1 C5 117.7(8) . . ?
C1 N1 Ag 114.1(6) . . ?
C5 N1 Ag 125.5(6) . . ?
N1 C1 C2 124.9(9) . . ?
C3 C2 C1 118.2(10) . . ?
C4 C3 C2 117.8(10) . . ?
C3 C4 C5 121.9(9) . . ?
N1 C5 C4 119.5(8) . . ?
N1 C5 C6 123.2(8) . . ?
C4 C5 C6 117.3(8) . . ?
N2 C6 C5 126.1(8) . . ?
C6 N2 O1 128.0(7) . . ?
C6 N2 C7 120.7(7) . . ?
O1 N2 C7 111.3(7) . . ?
N2 O1 Ag 119.7(5) . . ?
N2 O1 Ag 118.8(4) . 2_565 ?
Ag O1 Ag 91.34(19) . 2_565 ?
C8B C7 C8A 12.3(12) . . ?
C8B C7 N2 108.5(12) . . ?
C8A C7 N2 112.4(10) . . ?
C9A C8A C13A 120.0 . . ?
C9A C8A C7 118.7(14) . . ?
C13A C8A C7 121.3(14) . . ?
C10A C9A C8A 120.0 . . ?
C9A C10A C11A 120.0 . . ?
C12A C11A C10A 120.0 . . ?
C11A C12A C13A 120.0 . . ?
C12A C13A C8A 120.0 . . ?
C9B C8B C13B 120.0 . . ?
C9B C8B C7 123.7(14) . . ?
C13B C8B C7 116.0(14) . . ?
C10B C9B C8B 120.0 . . ?
C9B C10B C11B 120.0 . . ?
C12B C11B C10B 120.0 . . ?
C11B C12B C13B 120.0 . . ?
C12B C13B C8B 120.0 . . ?
C15A P C21 107.9(5) . . ?
C15A P C15B 14.6(6) . . ?
C21 P C15B 97.5(7) . . ?
C15A P C14 100.4(6) . . ?
C21 P C14 103.4(4) . . ?
C15B P C14 113.4(8) . . ?
C15A P Ag 113.9(4) . . ?
C21 P Ag 116.4(3) . . ?
C15B P Ag 111.8(6) . . ?
C14 P Ag 113.2(4) . . ?
C16A C15A C20A 120.0 . . ?
C16A C15A P 123.3(7) . . ?
C20A C15A P 116.5(7) . . ?
C17A C16A C15A 120.0 . . ?
C16A C17A C18A 120.0 . . ?
C19A C18A C17A 120.0 . . ?
C20A C19A C18A 120.0 . . ?
C19A C20A C15A 120.0 . . ?
C16B C15B C20B 120.0 . . ?
C16B C15B P 117.0(11) . . ?
C20B C15B P 122.8(11) . . ?
C17B C16B C15B 120.0 . . ?
C16B C17B C18B 120.0 . . ?
C19B C18B C17B 120.0 . . ?
C20B C19B C18B 120.0 . . ?
C19B C20B C15B 120.0 . . ?
C22 C21 C26 117.9(8) . . ?
C22 C21 P 122.3(7) . . ?
C26 C21 P 119.8(6) . . ?
C21 C22 C23 120.0(9) . . ?
C24 C23 C22 120.9(10) . . ?
C25 C24 C23 120.8(10) . . ?
C24 C25 C26 119.8(10) . . ?
C25 C26 C21 120.6(9) . . ?
O4 Cl O3 111.2(5) . . ?
O4 Cl O2 113.6(8) . . ?
O3 Cl O2 109.3(5) . . ?
O4 Cl O5 109.8(8) . . ?
O3 Cl O5 109.4(7) . . ?
O2 Cl O5 103.1(6) . . ?

loop_
_geom_bond_atom_site_label_1
_geom_bond_atom_site_label_2
_geom_bond_distance
_geom_bond_site_symmetry_2
_geom_bond_publ_flag
Ag N1 2.306(7) . ?
Ag P 2.338(2) . ?
Ag O1 2.381(5) . ?
Ag O1 2.510(6) 2_565 ?
N1 C1 1.323(11) . ?
N1 C5 1.349(10) . ?
C1 C2 1.380(14) . ?
C2 C3 1.372(15) . ?
C3 C4 1.358(14) . ?
C4 C5 1.403(12) . ?
C5 C6 1.448(12) . ?
C6 N2 1.295(11) . ?
N2 O1 1.309(8) . ?
N2 C7 1.535(11) . ?
O1 Ag 2.510(6) 2_565 ?
C7 C8B 1.471(13) . ?
C7 C8A 1.487(13) . ?
C8A C9A 1.3900 . ?
C8A C13A 1.3900 . ?
C9A C10A 1.3900 . ?
C10A C11A 1.3900 . ?
C11A C12A 1.3900 . ?
C12A C13A 1.3900 . ?
C8B C9B 1.3900 . ?
C8B C13B 1.3900 . ?
C9B C10B 1.3900 . ?
C10B C11B 1.3900 . ?
C11B C12B 1.3900 . ?
C12B C13B 1.3900 . ?
P C15A 1.798(7) . ?
P C21 1.808(7) . ?
P C15B 1.814(8) . ?
P C14 1.832(9) . ?
C15A C16A 1.3900 . ?
C15A C20A 1.3900 . ?
C16A C17A 1.3900 . ?
C17A C18A 1.3900 . ?
C18A C19A 1.3900 . ?
C19A C20A 1.3900 . ?
C15B C16B 1.3900 . ?
C15B C20B 1.3900 . ?
C16B C17B 1.3900 . ?
C17B C18B 1.3900 . ?
C18B C19B 1.3900 . ?
C19B C20B 1.3900 . ?
C21 C22 1.380(11) . ?
C21 C26 1.408(11) . ?
C22 C23 1.391(14) . ?
C23 C24 1.353(15) . ?
C24 C25 1.351(15) . ?
C25 C26 1.392(13) . ?
Cl O4 1.369(8) . ?
Cl O3 1.400(7) . ?
Cl O2 1.403(9) . ?
Cl O5 1.406(10) . ?
